data_7712665
loop_
_publ_author_name
'Buchner, Magnus Richard'
'Cocic, Dusan'
'Ivlev, Sergei'
'Spang, Nils'
'M\"uller, Matthias'
'Puchta, Ralph'

_publ_section_title
;
 Ligand exchange at tetra-coordinated beryllium centres
;
_journal_name_full 'Dalton Transactions'
_journal_paper_doi 10.1039/D3DT00713H
_journal_year 2023
_chemical_formula_moiety 'C36 H66 Be2 Cl4 P2, 2(C6 D6)'
_chemical_formula_sum 'C48 H66 Be2 Cl4 D12 P2'
_chemical_formula_weight 889.0012
_chemical_melting_point 'non det.'
_chemical_name_common 'non det.'
_chemical_name_systematic 'Bis(tricyclohexyl)phosphine berylliumchloride'
_space_group_crystal_system triclinic
_space_group_IT_number 2
_space_group_name_Hall '-P 1'
_space_group_name_H-M_alt 'P -1'
_atom_sites_solution_hydrogens geom
_audit_creation_method SHELXL-2018/3
_audit_update_record
;
2023-03-22 deposited with the CCDC.	2023-03-23 downloaded from the CCDC.
;
_cell_angle_alpha 69.384(3)
_cell_angle_beta 82.093(4)
_cell_angle_gamma 71.718(4)
_cell_formula_units_Z 1
_cell_length_a 8.3749(4)
_cell_length_b 10.6551(5)
_cell_length_c 15.0815(7)
_cell_measurement_reflns_used 15532
_cell_measurement_temperature 100(2)
_cell_measurement_theta_max 53.5
_cell_measurement_theta_min 2.9
_cell_volume 1195.48(10)
_computing_cell_refinement 'X-Area v1.81 (Stoe, 2018)'
_computing_data_collection 'X-Area v1.81 (Stoe, 2018)'
_computing_data_reduction 'X-Area v1.81 (Stoe, 2018)'
_computing_molecular_graphics 'Diamond v4.5.2 (Brandenburg, 2018)'
_computing_structure_refinement 'SHELXL-2018/3 (Sheldrick, 2018)'
_computing_structure_solution 'SHELXT 2014/5 (Sheldrick, 2014)'
_diffrn_ambient_temperature 100(2)
_diffrn_detector 'image plate ( 34 cm diameter )'
_diffrn_detector_area_resol_mean 6.67
_diffrn_detector_type STOE
_diffrn_measured_fraction_theta_full 0.995
_diffrn_measured_fraction_theta_max 0.990
_diffrn_measurement_device '2-circle goniometer'
_diffrn_measurement_device_type 'STOE IPDS 2'
_diffrn_measurement_method 'rotation method'
_diffrn_radiation_collimation '0.5 mm, multiple pinhole'
_diffrn_radiation_monochromator 'planar graphite'
_diffrn_radiation_polarisn_norm 0
_diffrn_radiation_type MoK\a
_diffrn_radiation_wavelength 0.71073
_diffrn_reflns_av_R_equivalents 0.0380
_diffrn_reflns_av_unetI/netI 0.0254
_diffrn_reflns_Laue_measured_fraction_full 0.995
_diffrn_reflns_Laue_measured_fraction_max 0.990
_diffrn_reflns_limit_h_max 10
_diffrn_reflns_limit_h_min -10
_diffrn_reflns_limit_k_max 13
_diffrn_reflns_limit_k_min -13
_diffrn_reflns_limit_l_max 19
_diffrn_reflns_limit_l_min -17
_diffrn_reflns_number 15532
_diffrn_reflns_point_group_measured_fraction_full 0.995
_diffrn_reflns_point_group_measured_fraction_max 0.990
_diffrn_reflns_theta_full 25.242
_diffrn_reflns_theta_max 26.745
_diffrn_reflns_theta_min 1.443
_diffrn_source 'sealed X-ray tube, 12 x 0.4 mm long-fine focus'
_exptl_absorpt_coefficient_mu 0.346
_exptl_crystal_colour colorless
_exptl_crystal_density_diffrn 1.218
_exptl_crystal_density_meas 'non det.'
_exptl_crystal_description column
_exptl_crystal_F_000 472
_exptl_crystal_size_max 0.39
_exptl_crystal_size_mid 0.25
_exptl_crystal_size_min 0.18
_refine_diff_density_max 0.421
_refine_diff_density_min -0.154
_refine_diff_density_rms 0.042
_refine_ls_extinction_method none
_refine_ls_goodness_of_fit_ref 1.028
_refine_ls_hydrogen_treatment constr
_refine_ls_matrix_type full
_refine_ls_number_parameters 253
_refine_ls_number_reflns 5046
_refine_ls_number_restraints 0
_refine_ls_restrained_S_all 1.028
_refine_ls_R_factor_all 0.0310
_refine_ls_R_factor_gt 0.0273
_refine_ls_shift/su_max 0.002
_refine_ls_shift/su_mean 0.000
_refine_ls_structure_factor_coef Fsqd
_refine_ls_weighting_details 'w=1/[\s^2^(Fo^2^)+(0.0411P)^2^+0.2876P] where P=(Fo^2^+2Fc^2^)/3'
_refine_ls_weighting_scheme calc
_refine_ls_wR_factor_gt 0.0738
_refine_ls_wR_factor_ref 0.0758
_reflns_Friedel_coverage 0.000
_reflns_number_gt 4538
_reflns_number_total 5046
_reflns_threshold_expression 'I > 2\s(I)'
_cod_data_source_file d3dt00713h2.cif
_cod_data_source_block 1_a
_cod_original_formula_sum 'C48 H66 Be2 Cl4 P2 D12'
_cod_database_code 7712665
_shelx_shelxl_version_number 2018/3
_shelx_space_group_comment
;
The symmetry employed for this shelxl refinement is uniquely defined
by the following loop, which should always be used as a source of
symmetry information in preference to the above space-group names.
They are only intended as comments.
;

loop_
_space_group_symop_operation_xyz
'x, y, z'
'-x, -y, -z'

loop_
_atom_site_label
_atom_site_type_symbol
_atom_site_fract_x
_atom_site_fract_y
_atom_site_fract_z
_atom_site_U_iso_or_equiv
_atom_site_adp_type
_atom_site_occupancy
_atom_site_site_symmetry_order
_atom_site_calc_flag
_atom_site_refinement_flags_posn
_atom_site_refinement_flags_adp
_atom_site_refinement_flags_occupancy
_atom_site_disorder_assembly
_atom_site_disorder_group
C00A C 0.14787(15) 0.71588(13) 0.81764(8) 0.0258(2) Uani 1 1 d . . . . .
H00G H 0.115327 0.661562 0.785356 0.031 Uiso 1 1 calc R U . . .
H00H H 0.239295 0.651320 0.861153 0.031 Uiso 1 1 calc R U . . .
C00B C -0.00343(15) 0.77546(13) 0.87495(9) 0.0280(3) Uani 1 1 d . . . . .
H00I H -0.100544 0.828224 0.833123 0.034 Uiso 1 1 calc R U . . .
H00J H -0.034439 0.697507 0.926009 0.034 Uiso 1 1 calc R U . . .
C00C C 0.24500(16) 0.52695(13) 0.54542(9) 0.0289(3) Uani 1 1 d . . . . .
H00K H 0.341375 0.518329 0.499710 0.035 Uiso 1 1 calc R U . . .
H00L H 0.221254 0.435200 0.572098 0.035 Uiso 1 1 calc R U . . .
C00D C 0.03411(16) 0.87179(13) 0.91849(9) 0.0278(3) Uani 1 1 d . . . . .
H00M H 0.124528 0.817346 0.964674 0.033 Uiso 1 1 calc R U . . .
H00N H -0.067677 0.911371 0.952865 0.033 Uiso 1 1 calc R U . . .
C00E C 0.69544(15) 0.55462(13) 0.69304(8) 0.0268(2) Uani 1 1 d . . . . .
H00O H 0.661081 0.539893 0.638076 0.032 Uiso 1 1 calc R U . . .
H00P H 0.757002 0.626212 0.668638 0.032 Uiso 1 1 calc R U . . .
C00F C 0.29197(16) 0.56461(12) 0.62540(9) 0.0264(2) Uani 1 1 d . . . . .
H00Q H 0.395574 0.493904 0.655084 0.032 Uiso 1 1 calc R U . . .
H00R H 0.200500 0.563836 0.674570 0.032 Uiso 1 1 calc R U . . .
C00G C 0.09161(15) 0.63689(13) 0.49380(9) 0.0278(3) Uani 1 1 d . . . . .
H00S H -0.007859 0.638408 0.537709 0.033 Uiso 1 1 calc R U . . .
H00T H 0.068963 0.612122 0.440297 0.033 Uiso 1 1 calc R U . . .
C00H C 0.30479(17) 0.28814(14) 0.90705(10) 0.0335(3) Uani 1 1 d . . . . .
H00U H 0.206818 0.348550 0.925968 0.040 Uiso 1 1 calc R U . . .
C00I C 0.08877(16) 0.99073(13) 0.84191(9) 0.0280(3) Uani 1 1 d . . . . .
H00V H -0.004082 1.048358 0.797761 0.034 Uiso 1 1 calc R U . . .
H00W H 0.113735 1.051449 0.871726 0.034 Uiso 1 1 calc R U . . .
C00J C 0.70655(16) 0.48873(13) 0.89897(8) 0.0278(3) Uani 1 1 d . . . . .
H00X H 0.742648 0.503967 0.953237 0.033 Uiso 1 1 calc R U . . .
H00Y H 0.644039 0.417876 0.924506 0.033 Uiso 1 1 calc R U . . .
C00K C 0.81144(16) 0.41734(14) 0.75444(9) 0.0310(3) Uani 1 1 d . . . . .
H00Z H 0.753279 0.343533 0.774024 0.037 Uiso 1 1 calc R U . . .
H010 H 0.913885 0.387659 0.716821 0.037 Uiso 1 1 calc R U . . .
C00L C 0.11952(16) 0.78201(13) 0.45622(9) 0.0278(3) Uani 1 1 d . . . . .
H011 H 0.016155 0.852350 0.425962 0.033 Uiso 1 1 calc R U . . .
H012 H 0.211862 0.783119 0.407574 0.033 Uiso 1 1 calc R U . . .
C00M C 0.31199(16) 0.26883(14) 0.82042(9) 0.0322(3) Uani 1 1 d . . . . .
H013 H 0.218246 0.315040 0.780352 0.039 Uiso 1 1 calc R U . . .
C00N C 0.86138(16) 0.43386(14) 0.84223(9) 0.0304(3) Uani 1 1 d . . . . .
H014 H 0.930870 0.499630 0.822843 0.036 Uiso 1 1 calc R U . . .
H015 H 0.930003 0.342236 0.882637 0.036 Uiso 1 1 calc R U . . .
C00O C 0.45514(17) 0.18251(14) 0.79189(10) 0.0344(3) Uani 1 1 d . . . . .
H016 H 0.460531 0.169971 0.732116 0.041 Uiso 1 1 calc R U . . .
C00P C 0.59046(18) 0.11457(16) 0.85115(13) 0.0427(3) Uani 1 1 d . . . . .
H017 H 0.689242 0.055344 0.831891 0.051 Uiso 1 1 calc R U . . .
C00Q C 0.43964(19) 0.21981(16) 0.96597(11) 0.0405(3) Uani 1 1 d . . . . .
H018 H 0.434497 0.232651 1.025626 0.049 Uiso 1 1 calc R U . . .
C00R C 0.5825(2) 0.13246(17) 0.93801(13) 0.0481(4) Uani 1 1 d . . . . .
H019 H 0.675284 0.084764 0.978724 0.058 Uiso 1 1 calc R U . . .
Be0S Be 0.53303(19) 0.92309(16) 0.59474(11) 0.0232(3) Uani 1 1 d . . . . .
Cl01 Cl 0.36370(3) 1.11687(3) 0.53092(2) 0.02321(8) Uani 1 1 d . . . . .
Cl02 Cl 0.69829(4) 0.93010(3) 0.66929(2) 0.02778(8) Uani 1 1 d . . . . .
P3 P 0.39716(4) 0.76764(3) 0.67164(2) 0.01941(8) Uani 1 1 d . . . . .
C004 C 0.21283(14) 0.83232(12) 0.74323(8) 0.0219(2) Uani 1 1 d . . . . .
H004 H 0.119849 0.889369 0.697908 0.026 Uiso 1 1 calc R U . . .
C005 C 0.59032(15) 0.62599(12) 0.83787(8) 0.0241(2) Uani 1 1 d . . . . .
H00A H 0.649056 0.699494 0.817064 0.029 Uiso 1 1 calc R U . . .
H00B H 0.488842 0.656503 0.875865 0.029 Uiso 1 1 calc R U . . .
C006 C 0.16390(15) 0.82043(12) 0.53658(8) 0.0240(2) Uani 1 1 d . . . . .
H00C H 0.067964 0.826608 0.582760 0.029 Uiso 1 1 calc R U . . .
H00D H 0.185310 0.913106 0.510506 0.029 Uiso 1 1 calc R U . . .
C007 C 0.53780(14) 0.60730(12) 0.75054(8) 0.0219(2) Uani 1 1 d . . . . .
H007 H 0.477010 0.533974 0.773465 0.026 Uiso 1 1 calc R U . . .
C008 C 0.32084(14) 0.71001(12) 0.58700(8) 0.0214(2) Uani 1 1 d . . . . .
H008 H 0.411240 0.705223 0.536515 0.026 Uiso 1 1 calc R U . . .
C009 C 0.24461(15) 0.93294(12) 0.78684(8) 0.0252(2) Uani 1 1 d . . . . .
H00E H 0.340327 0.882659 0.829901 0.030 Uiso 1 1 calc R U . . .
H00F H 0.274755 1.011328 0.735790 0.030 Uiso 1 1 calc R U . . .

loop_
_atom_site_aniso_label
_atom_site_aniso_U_11
_atom_site_aniso_U_22
_atom_site_aniso_U_33
_atom_site_aniso_U_23
_atom_site_aniso_U_13
_atom_site_aniso_U_12
C00A 0.0257(6) 0.0265(6) 0.0271(6) -0.0101(5) 0.0036(5) -0.0107(5)
C00B 0.0242(6) 0.0341(6) 0.0267(6) -0.0110(5) 0.0034(5) -0.0105(5)
C00C 0.0296(6) 0.0283(6) 0.0345(7) -0.0157(5) -0.0016(5) -0.0095(5)
C00D 0.0270(6) 0.0320(6) 0.0239(6) -0.0108(5) 0.0026(5) -0.0071(5)
C00E 0.0250(6) 0.0287(6) 0.0233(6) -0.0085(5) -0.0015(5) -0.0025(5)
C00F 0.0300(6) 0.0231(6) 0.0281(6) -0.0090(5) -0.0037(5) -0.0086(5)
C00G 0.0255(6) 0.0335(6) 0.0307(6) -0.0148(5) -0.0011(5) -0.0121(5)
C00H 0.0304(7) 0.0294(6) 0.0404(7) -0.0124(6) 0.0042(5) -0.0092(5)
C00I 0.0302(6) 0.0263(6) 0.0268(6) -0.0109(5) 0.0013(5) -0.0056(5)
C00J 0.0281(6) 0.0292(6) 0.0227(6) -0.0043(5) -0.0043(5) -0.0069(5)
C00K 0.0277(6) 0.0296(6) 0.0297(6) -0.0095(5) -0.0021(5) 0.0003(5)
C00L 0.0276(6) 0.0317(6) 0.0259(6) -0.0084(5) -0.0052(5) -0.0104(5)
C00M 0.0287(6) 0.0297(6) 0.0341(7) -0.0044(5) -0.0013(5) -0.0096(5)
C00N 0.0252(6) 0.0317(6) 0.0276(6) -0.0044(5) -0.0042(5) -0.0040(5)
C00O 0.0348(7) 0.0325(7) 0.0396(7) -0.0145(6) 0.0045(6) -0.0141(6)
C00P 0.0287(7) 0.0375(7) 0.0690(10) -0.0297(7) -0.0018(7) -0.0051(6)
C00Q 0.0427(8) 0.0391(7) 0.0472(8) -0.0217(6) -0.0087(7) -0.0102(6)
C00R 0.0358(8) 0.0446(8) 0.0707(11) -0.0295(8) -0.0209(7) -0.0006(7)
Be0S 0.0235(7) 0.0239(7) 0.0220(7) -0.0064(5) 0.0002(5) -0.0081(6)
Cl01 0.02387(14) 0.02191(13) 0.02185(14) -0.00695(10) 0.00177(10) -0.00515(11)
Cl02 0.02875(16) 0.03288(16) 0.02466(15) -0.00671(11) -0.00347(11) -0.01484(12)
P3 0.01982(15) 0.02022(14) 0.01856(14) -0.00629(11) -0.00075(10) -0.00628(11)
C004 0.0213(5) 0.0229(5) 0.0216(5) -0.0081(4) 0.0003(4) -0.0060(4)
C005 0.0247(6) 0.0260(6) 0.0213(5) -0.0072(4) -0.0024(4) -0.0067(5)
C006 0.0241(6) 0.0239(5) 0.0248(6) -0.0072(4) -0.0031(4) -0.0081(5)
C007 0.0219(5) 0.0219(5) 0.0214(5) -0.0064(4) -0.0014(4) -0.0062(4)
C008 0.0211(5) 0.0233(5) 0.0213(5) -0.0085(4) -0.0008(4) -0.0070(4)
C009 0.0280(6) 0.0245(5) 0.0249(6) -0.0097(5) 0.0017(5) -0.0093(5)

loop_
_atom_type_symbol
_atom_type_description
_atom_type_scat_dispersion_real
_atom_type_scat_dispersion_imag
_atom_type_scat_source
C C 0.0033 0.0016 'International Tables Vol C Tables 4.2.6.8 and 6.1.1.4'
H H 0.0000 0.0000 'International Tables Vol C Tables 4.2.6.8 and 6.1.1.4'
Be Be 0.0005 0.0002 'International Tables Vol C Tables 4.2.6.8 and 6.1.1.4'
P P 0.1023 0.0942 'International Tables Vol C Tables 4.2.6.8 and 6.1.1.4'
Cl Cl 0.1484 0.1585 'International Tables Vol C Tables 4.2.6.8 and 6.1.1.4'

loop_
_exptl_crystal_face_index_h
_exptl_crystal_face_index_k
_exptl_crystal_face_index_l
_exptl_crystal_face_perp_dist
30 11 3 0.2550
27 19 30 0.3003
25 2 30 0.2691
30 -14 -15 0.2668
30 16 -11 0.2561
1 1 10 0.3934
-15 -2 -1 0.1811
-30 24 11 0.3267
-30 -23 -3 0.2850
-3 -4 -30 0.3929

loop_
_geom_angle_atom_site_label_1
_geom_angle_atom_site_label_2
_geom_angle_atom_site_label_3
_geom_angle
_geom_angle_site_symmetry_1
_geom_angle_site_symmetry_3
_geom_angle_publ_flag
C00B C00A C004 111.69(10) . . ?
C00B C00A H00G 109.3 . . ?
C004 C00A H00G 109.3 . . ?
C00B C00A H00H 109.3 . . ?
C004 C00A H00H 109.3 . . ?
H00G C00A H00H 107.9 . . ?
C00D C00B C00A 111.63(10) . . ?
C00D C00B H00I 109.3 . . ?
C00A C00B H00I 109.3 . . ?
C00D C00B H00J 109.3 . . ?
C00A C00B H00J 109.3 . . ?
H00I C00B H00J 108.0 . . ?
C00G C00C C00F 111.65(10) . . ?
C00G C00C H00K 109.3 . . ?
C00F C00C H00K 109.3 . . ?
C00G C00C H00L 109.3 . . ?
C00F C00C H00L 109.3 . . ?
H00K C00C H00L 108.0 . . ?
C00B C00D C00I 110.78(10) . . ?
C00B C00D H00M 109.5 . . ?
C00I C00D H00M 109.5 . . ?
C00B C00D H00N 109.5 . . ?
C00I C00D H00N 109.5 . . ?
H00M C00D H00N 108.1 . . ?
C00K C00E C007 110.87(10) . . ?
C00K C00E H00O 109.5 . . ?
C007 C00E H00O 109.5 . . ?
C00K C00E H00P 109.5 . . ?
C007 C00E H00P 109.5 . . ?
H00O C00E H00P 108.1 . . ?
C00C C00F C008 110.54(10) . . ?
C00C C00F H00Q 109.5 . . ?
C008 C00F H00Q 109.5 . . ?
C00C C00F H00R 109.5 . . ?
C008 C00F H00R 109.5 . . ?
H00Q C00F H00R 108.1 . . ?
C00C C00G C00L 110.95(10) . . ?
C00C C00G H00S 109.4 . . ?
C00L C00G H00S 109.4 . . ?
C00C C00G H00T 109.4 . . ?
C00L C00G H00T 109.4 . . ?
H00S C00G H00T 108.0 . . ?
C00Q C00H C00M 120.05(13) . . ?
C00Q C00H H00U 120.0 . . ?
C00M C00H H00U 120.0 . . ?
C009 C00I C00D 110.75(10) . . ?
C009 C00I H00V 109.5 . . ?
C00D C00I H00V 109.5 . . ?
C009 C00I H00W 109.5 . . ?
C00D C00I H00W 109.5 . . ?
H00V C00I H00W 108.1 . . ?
C00N C00J C005 111.53(10) . . ?
C00N C00J H00X 109.3 . . ?
C005 C00J H00X 109.3 . . ?
C00N C00J H00Y 109.3 . . ?
C005 C00J H00Y 109.3 . . ?
H00X C00J H00Y 108.0 . . ?
C00N C00K C00E 111.17(10) . . ?
C00N C00K H00Z 109.4 . . ?
C00E C00K H00Z 109.4 . . ?
C00N C00K H010 109.4 . . ?
C00E C00K H010 109.4 . . ?
H00Z C00K H010 108.0 . . ?
C00G C00L C006 110.80(10) . . ?
C00G C00L H011 109.5 . . ?
C006 C00L H011 109.5 . . ?
C00G C00L H012 109.5 . . ?
C006 C00L H012 109.5 . . ?
H011 C00L H012 108.1 . . ?
C00H C00M C00O 120.26(13) . . ?
C00H C00M H013 119.9 . . ?
C00O C00M H013 119.9 . . ?
C00K C00N C00J 111.12(10) . . ?
C00K C00N H014 109.4 . . ?
C00J C00N H014 109.4 . . ?
C00K C00N H015 109.4 . . ?
C00J C00N H015 109.4 . . ?
H014 C00N H015 108.0 . . ?
C00M C00O C00P 119.45(14) . . ?
C00M C00O H016 120.3 . . ?
C00P C00O H016 120.3 . . ?
C00R C00P C00O 120.29(14) . . ?
C00R C00P H017 119.9 . . ?
C00O C00P H017 119.9 . . ?
C00H C00Q C00R 119.85(14) . . ?
C00H C00Q H018 120.1 . . ?
C00R C00Q H018 120.1 . . ?
C00P C00R C00Q 120.08(14) . . ?
C00P C00R H019 120.0 . . ?
C00Q C00R H019 120.0 . . ?
Cl02 Be0S Cl01 114.00(7) . . ?
Cl02 Be0S Cl01 112.84(7) . 2_676 ?
Cl01 Be0S Cl01 96.70(6) . 2_676 ?
Cl02 Be0S P3 113.84(7) . . ?
Cl01 Be0S P3 110.33(7) . . ?
Cl01 Be0S P3 107.73(7) 2_676 . ?
Be0S Cl01 Be0S 83.30(6) . 2_676 ?
C007 P3 C004 108.20(5) . . ?
C007 P3 C008 105.37(5) . . ?
C004 P3 C008 107.35(5) . . ?
C007 P3 Be0S 111.29(6) . . ?
C004 P3 Be0S 114.05(5) . . ?
C008 P3 Be0S 110.15(5) . . ?
C00A C004 C009 112.17(9) . . ?
C00A C004 P3 114.06(8) . . ?
C009 C004 P3 111.46(8) . . ?
C00A C004 H004 106.2 . . ?
C009 C004 H004 106.2 . . ?
P3 C004 H004 106.2 . . ?
C00J C005 C007 110.60(10) . . ?
C00J C005 H00A 109.5 . . ?
C007 C005 H00A 109.5 . . ?
C00J C005 H00B 109.5 . . ?
C007 C005 H00B 109.5 . . ?
H00A C005 H00B 108.1 . . ?
C00L C006 C008 110.53(10) . . ?
C00L C006 H00C 109.5 . . ?
C008 C006 H00C 109.5 . . ?
C00L C006 H00D 109.5 . . ?
C008 C006 H00D 109.5 . . ?
H00C C006 H00D 108.1 . . ?
C005 C007 C00E 109.80(9) . . ?
C005 C007 P3 114.07(8) . . ?
C00E C007 P3 109.06(8) . . ?
C005 C007 H007 107.9 . . ?
C00E C007 H007 107.9 . . ?
P3 C007 H007 107.9 . . ?
C00F C008 C006 110.33(9) . . ?
C00F C008 P3 116.85(8) . . ?
C006 C008 P3 111.37(8) . . ?
C00F C008 H008 105.8 . . ?
C006 C008 H008 105.8 . . ?
P3 C008 H008 105.8 . . ?
C00I C009 C004 110.91(10) . . ?
C00I C009 H00E 109.5 . . ?
C004 C009 H00E 109.5 . . ?
C00I C009 H00F 109.5 . . ?
C004 C009 H00F 109.5 . . ?
H00E C009 H00F 108.0 . . ?

loop_
_geom_bond_atom_site_label_1
_geom_bond_atom_site_label_2
_geom_bond_distance
_geom_bond_site_symmetry_2
_geom_bond_publ_flag
C00A C00B 1.5285(16) . ?
C00A C004 1.5394(15) . ?
C00A H00G 0.9900 . ?
C00A H00H 0.9900 . ?
C00B C00D 1.5223(17) . ?
C00B H00I 0.9900 . ?
C00B H00J 0.9900 . ?
C00C C00G 1.5223(18) . ?
C00C C00F 1.5301(16) . ?
C00C H00K 0.9900 . ?
C00C H00L 0.9900 . ?
C00D C00I 1.5288(17) . ?
C00D H00M 0.9900 . ?
C00D H00N 0.9900 . ?
C00E C00K 1.5307(17) . ?
C00E C007 1.5404(16) . ?
C00E H00O 0.9900 . ?
C00E H00P 0.9900 . ?
C00F C008 1.5358(15) . ?
C00F H00Q 0.9900 . ?
C00F H00R 0.9900 . ?
C00G C00L 1.5297(17) . ?
C00G H00S 0.9900 . ?
C00G H00T 0.9900 . ?
C00H C00Q 1.378(2) . ?
C00H C00M 1.383(2) . ?
C00H H00U 0.9500 . ?
C00I C009 1.5265(16) . ?
C00I H00V 0.9900 . ?
C00I H00W 0.9900 . ?
C00J C00N 1.5253(17) . ?
C00J C005 1.5297(16) . ?
C00J H00X 0.9900 . ?
C00J H00Y 0.9900 . ?
C00K C00N 1.5238(18) . ?
C00K H00Z 0.9900 . ?
C00K H010 0.9900 . ?
C00L C006 1.5308(16) . ?
C00L H011 0.9900 . ?
C00L H012 0.9900 . ?
C00M C00O 1.3833(19) . ?
C00M H013 0.9500 . ?
C00N H014 0.9900 . ?
C00N H015 0.9900 . ?
C00O C00P 1.384(2) . ?
C00O H016 0.9500 . ?
C00P C00R 1.379(2) . ?
C00P H017 0.9500 . ?
C00Q C00R 1.384(2) . ?
C00Q H018 0.9500 . ?
C00R H019 0.9500 . ?
Be0S Cl02 1.9332(15) . ?
Be0S Cl01 2.0832(15) . ?
Be0S Cl01 2.0994(15) 2_676 ?
Be0S P3 2.2022(15) . ?
P3 C007 1.8476(11) . ?
P3 C004 1.8499(12) . ?
P3 C008 1.8542(11) . ?
C004 C009 1.5415(16) . ?
C004 H004 1.0000 . ?
C005 C007 1.5385(16) . ?
C005 H00A 0.9900 . ?
C005 H00B 0.9900 . ?
C006 C008 1.5377(16) . ?
C006 H00C 0.9900 . ?
C006 H00D 0.9900 . ?
C007 H007 1.0000 . ?
C008 H008 1.0000 . ?
C009 H00E 0.9900 . ?
C009 H00F 0.9900 . ?
